data_2103045
loop_
_publ_author_name
'Christensen, Axel N\/orlund'
'Lebech, Bente'
'Sheptyakov, Denis'
'Hanson, Jonathan C.'

_publ_section_title
;
 Structure of calcium aluminate decahydrate
 (CaAl~2~O~4~&#x00B7;10D~2~O) from neutron and X-ray powder diffraction
 data
;
_journal_coden_ASTM ASBSDK
_journal_coeditor_code WS5055
_journal_issue 6
_journal_name_full
;
 Acta Crystallographica, Section B: Structural Science
;
_journal_page_first 850
_journal_page_last 861
_journal_paper_doi 10.1107/S0108768107035136
_journal_volume 63
_journal_year 2007
_chemical_formula_analytical 'CaAl2O4 8.42D2O'
_chemical_formula_iupac 'CaAl2O4 8.42D2O'
_chemical_formula_moiety 'Ca1 Al2 O4, 8.42(D2 O1)'
_chemical_formula_structural
;
CaAl2(OD)8 (D2O)2 2.42D2O, from the crystal structure analysis
;
_chemical_formula_sum 'Al2 Ca D16.84 O12.42'
_chemical_formula_weight 326.67
_chemical_name_common 'calcium aluminate deca hydrate'
_chemical_name_systematic ' ?'
_space_group_IT_number 176
_symmetry_cell_setting hexagonal
_symmetry_space_group_name_Hall '-P 6c'
_symmetry_space_group_name_H-M 'P 63/m'
_cell_angle_alpha 90.00000
_cell_angle_beta 90.00000
_cell_angle_gamma 120.00000
_cell_formula_units_Z 6
_cell_length_a 16.30365
_cell_length_b 16.30365
_cell_length_c 8.27597
_cell_measurement_temperature 1.6
_cell_volume 1905.106
_computing_structure_refinement FULLPROF
_diffrn_ambient_temperature 1.6
_diffrn_measurement_device_type 'HRPT at SINQ'
_diffrn_radiation_monochromator 'Ge hkk'
_diffrn_radiation_probe neutron
_diffrn_radiation_type 'neutron '
_diffrn_radiation_wavelength 1.88540
_refine_ls_goodness_of_fit_all 4.3474
_refine_ls_number_parameters 68
_refine_ls_number_reflns 868
_refine_ls_number_restraints 30
_refine_ls_shift/su_max 0.05
_cod_data_source_file ws5055.cif
_cod_data_source_block C3-2K
_cod_depositor_comments
;
The following automatic conversions were performed:
'_symmetry_cell_setting' value 'Hexagonal' changed to 'hexagonal'
according to '/home/saulius/struct/CIF-dictionaries/cif_core.dic'
dictionary named 'cif_core.dic' version 2.4.1 from 2010-06-29.

Automatic conversion script
Id: cif_fix_enum 1527 2010-12-29 10:47:43Z saulius 

The following automatic conversions were performed:

'_symmetry_cell_setting' value 'Hexagonal' changed to 'hexagonal'
according to /home/saulius/struct/CIF-dictionaries/cif_core.dic
dictionary named 'cif_core.dic' version 2.4.1 from 2010-06-29.

Automatic conversion script
Id: cif_fix_values 1715 2011-07-08 13:25:40Z adriana 
;
_cod_original_cell_volume 1905.10547
_cod_original_sg_symbol_H-M 'P 63/M'
_cod_database_code 2103045

loop_
_symmetry_equiv_pos_as_xyz
x,y,z
x-y,x,z+1/2
-y,x-y,z
-x,-y,z+1/2
-x+y,-x,z
y,-x+y,z+1/2
-x,-y,-z
-x+y,-x,-z+1/2
y,-x+y,-z
x,y,-z+1/2
x-y,x,-z
-y,x-y,-z+1/2

loop_
_atom_site_type_symbol
_atom_site_label
_atom_site_fract_x
_atom_site_fract_y
_atom_site_fract_z
_atom_site_U_iso_or_equiv
_atom_site_adp_type
_atom_site_occupancy
Al Al 0.5877(8) 0.5038(11) 0.0712(13) 0.01267 Uiso 1.00000
Ca Ca 0.5154(13) 0.2625(17) 0.2500 0.01267 Uiso 1.00000
O O1 0.6674(14) 0.564(2) 0.2500 0.01267 Uiso 1.00000
D D1 0.6990(12) 0.6373(18) 0.2500 0.02533 Uiso 1.00000
O O2 0.5203(10) 0.5728(13) 0.0833(18) 0.01267 Uiso 1.00000
D D2 0.5736(9) 0.6462(12) 0.0917(19) 0.02533 Uiso 1.00000
O O3 0.5179(11) 0.4217(15) 0.2500 0.01267 Uiso 1.00000
D D3 0.4560(11) 0.4293(16) 0.2500 0.02533 Uiso 1.00000
O O4 0.6858(9) 0.5773(14) -0.0698(14) 0.01267 Uiso 1.00000
D D4 0.6623(10) 0.5853(15) -0.1869(13) 0.02533 Uiso 1.00000
O O5 0.6184(10) 0.4086(13) 0.0616(15) 0.01267 Uiso 1.00000
D D5 0.6442(12) 0.3979(14) -0.0378(15) 0.02533 Uiso 1.00000
O O9 0.3948(8) 0.2490(11) 0.0396(16) 0.01267 Uiso 1.00000
D D91 0.3160(8) 0.2121(13) 0.0783(19) 0.02533 Uiso 1.00000
D D92 0.4152(10) 0.2012(13) 0.005(2) 0.02533 Uiso 1.00000
O O6 0.1890(13) 0.3445(13) 0.2500 0.01267 Uiso 0.422(14)
D D61 0.1106(12) 0.3064(18) 0.2500 0.02533 Uiso 0.422(14)
D D62 0.215(2) 0.4226(10) 0.2500 0.02533 Uiso 0.422(14)
O O7 -0.004(2) 0.8967(19) 0.091(3) 0.01267 Uiso 0.461(5)
D D71 0.002(2) 0.9279(18) 0.213(2) 0.02533 Uiso 0.461(5)
D D72 0.023(2) 0.8483(18) 0.086(3) 0.02533 Uiso 0.461(5)
O O8 0.2310(12) 0.2308(16) -0.040(2) 0.01267 Uiso 0.539(5)
D D81 0.2499(16) 0.215(2) 0.071(3) 0.02533 Uiso 0.539(5)
D D82 0.1551(12) 0.1899(18) -0.068(3) 0.02533 Uiso 0.539(5)

loop_
_atom_type_symbol
_atom_type_scat_source
Al V.F._Sears_Neutron_News_3_26_(1992)
Ca V.F._Sears_Neutron_News_3_26_(1992)
O V.F._Sears_Neutron_News_3_26_(1992)
D V.F._Sears_Neutron_News_3_26_(1992)

loop_
_geom_angle_atom_site_label_2
Ca

loop_
_geom_bond_atom_site_label_1
_geom_bond_atom_site_label_2
_geom_bond_site_symmetry_1
_geom_bond_site_symmetry_2
_geom_bond_distance
Al Ca 1_555 1_555 3.796
